data_4070558
loop_
_publ_author_name
'Roger, Mathieu'
'Belkhiri, Lotfi'
'Arliguie, Th\'er\`ese'
'Thu\'ery, Pierre'
'Boucekkine, Abdou'
'Ephritikhine, Michel'

_publ_section_title
;
 Uranium and Lanthanide Complexes with the 2-Mercapto Benzothiazolate
 Ligand: Evidence for a Specific Covalent Binding Site in the
 Differentiation of Isostructural Lanthanide(III) and Actinide(III)
 Compounds
;
_journal_issue 1
_journal_name_full Organometallics
_journal_page_first 33
_journal_paper_doi 10.1021/om7007315
_journal_volume 27
_journal_year 2008
_chemical_formula_sum 'C38 H46 N2 O S4 U'
_chemical_formula_weight 913.04
_space_group_IT_number 14
_symmetry_cell_setting monoclinic
_symmetry_space_group_name_Hall '-P 2ybc'
_symmetry_space_group_name_H-M 'P 1 21/c 1'
_atom_sites_solution_hydrogens geom
_atom_sites_solution_primary direct
_atom_sites_solution_secondary difmap
_audit_creation_method SHELXL-97
_cell_angle_alpha 90.00
_cell_angle_beta 110.602(5)
_cell_angle_gamma 90.00
_cell_formula_units_Z 4
_cell_length_a 23.094(2)
_cell_length_b 10.1344(10)
_cell_length_c 16.2740(11)
_cell_measurement_reflns_used 38959
_cell_measurement_temperature 100(2)
_cell_measurement_theta_max 25.68
_cell_measurement_theta_min 3.13
_cell_volume 3565.2(5)
_computing_cell_refinement 'DENZO-SMN (Otwinowski & Minor, 1997)'
_computing_data_collection 'Kappa-CCD software (Nonius B.V., 1998)'
_computing_data_reduction 'DENZO-SMN (Otwinowski & Minor, 1997)'
_computing_molecular_graphics 'SHELXTL (Sheldrick, 1999)'
_computing_publication_material 'SHELXTL (Sheldrick, 1999); PLATON (Spek, 2003)'
_computing_structure_refinement 'SHELXL-97 (Sheldrick, 1997)'
_computing_structure_solution 'SHELXS-97 (Sheldrick, 1997)'
_diffrn_ambient_temperature 100(2)
_diffrn_measured_fraction_theta_full 0.975
_diffrn_measured_fraction_theta_max 0.975
_diffrn_measurement_device_type 'Nonius Kappa-CCD area-detector diffractometer'
_diffrn_measurement_method 'two \f and one \w scans with 2\% steps'
_diffrn_radiation_monochromator graphite
_diffrn_radiation_source 'fine-focus sealed tube'
_diffrn_radiation_type MoK\a
_diffrn_radiation_wavelength 0.71073
_diffrn_reflns_av_R_equivalents 0.0678
_diffrn_reflns_av_sigmaI/netI 0.0569
_diffrn_reflns_limit_h_max 28
_diffrn_reflns_limit_h_min -28
_diffrn_reflns_limit_k_max 12
_diffrn_reflns_limit_k_min -12
_diffrn_reflns_limit_l_max 16
_diffrn_reflns_limit_l_min -19
_diffrn_reflns_number 38959
_diffrn_reflns_theta_full 25.68
_diffrn_reflns_theta_max 25.68
_diffrn_reflns_theta_min 3.13
_diffrn_standards_decay_% 0
_diffrn_standards_interval_time 0
_exptl_absorpt_coefficient_mu 4.820
_exptl_absorpt_correction_T_max 0.749
_exptl_absorpt_correction_T_min 0.406
_exptl_absorpt_correction_type refdelf
_exptl_absorpt_process_details 'program DELABS from PLATON (Spek, 2003)'
_exptl_crystal_colour 'translucent dark brown'
_exptl_crystal_density_diffrn 1.701
_exptl_crystal_density_meas ?
_exptl_crystal_description platelet
_exptl_crystal_F_000 1808
_exptl_crystal_size_max 0.18
_exptl_crystal_size_mid 0.15
_exptl_crystal_size_min 0.06
_refine_diff_density_max 1.826
_refine_diff_density_min -0.943
_refine_diff_density_rms 0.126
_refine_ls_extinction_method none
_refine_ls_goodness_of_fit_ref 1.037
_refine_ls_hydrogen_treatment constr
_refine_ls_matrix_type full
_refine_ls_number_parameters 425
_refine_ls_number_reflns 6615
_refine_ls_number_restraints 0
_refine_ls_restrained_S_all 1.037
_refine_ls_R_factor_all 0.0507
_refine_ls_R_factor_gt 0.0328
_refine_ls_shift/su_max 0.001
_refine_ls_shift/su_mean 0.000
_refine_ls_structure_factor_coef Fsqd
_refine_ls_weighting_details 'calc w=1/[\s^2^(Fo^2^)+(0.0295P)^2^+1.4625P] where P=(Fo^2^+2Fc^2^)/3'
_refine_ls_weighting_scheme calc
_refine_ls_wR_factor_gt 0.0654
_refine_ls_wR_factor_ref 0.0681
_reflns_number_gt 5131
_reflns_number_total 6615
_reflns_threshold_expression >2sigma(I)
_cod_data_source_file om7007315-file002.cif
_cod_data_source_block 2.thf
_cod_depositor_comments
;
The following automatic conversions were performed:

'_exptl_crystal_density_meas' value 'not measured' was changed to '?'
- the value is perceived as not measured.

Automatic conversion script
Id: cif_fix_values 3008 2015-01-20 13:52:24Z robertas 
;
_cod_original_sg_symbol_H-M 'P 21/c'
_cod_database_code 4070558

loop_
_symmetry_equiv_pos_as_xyz
'x, y, z'
'-x, y+1/2, -z+1/2'
'-x, -y, -z'
'x, -y-1/2, z-1/2'

loop_
_atom_site_label
_atom_site_type_symbol
_atom_site_fract_x
_atom_site_fract_y
_atom_site_fract_z
_atom_site_U_iso_or_equiv
_atom_site_adp_type
_atom_site_occupancy
_atom_site_symmetry_multiplicity
_atom_site_calc_flag
_atom_site_refinement_flags
U U 0.237899(9) 0.974358(17) 0.082709(11) 0.02271(7) Uani 1 1 d .
S1A S 0.32168(6) 0.81632(12) 0.02970(8) 0.0295(3) Uani 1 1 d .
S1B S 0.21838(6) 1.21737(12) 0.15779(8) 0.0291(3) Uani 1 1 d .
S2A S 0.41937(6) 0.99854(12) 0.00236(8) 0.0307(3) Uani 1 1 d .
S2B S 0.34316(6) 1.32795(12) 0.27482(8) 0.0304(3) Uani 1 1 d .
N1A N 0.32124(18) 1.0780(4) 0.0301(2) 0.0263(9) Uani 1 1 d .
N1B N 0.32722(18) 1.0990(4) 0.1993(2) 0.0234(9) Uani 1 1 d .
C1A C 0.3497(2) 0.9700(5) 0.0191(3) 0.0283(11) Uani 1 1 d .
C1B C 0.2966(2) 1.2045(4) 0.2093(3) 0.0274(12) Uani 1 1 d .
C2A C 0.4119(2) 1.1677(5) 0.0175(3) 0.0277(12) Uani 1 1 d .
C2B C 0.4086(2) 1.2356(5) 0.2833(3) 0.0292(12) Uani 1 1 d .
C3B C 0.3909(2) 1.1153(5) 0.2388(3) 0.0261(11) Uani 1 1 d .
C3A C 0.3558(2) 1.1922(5) 0.0304(3) 0.0257(11) Uani 1 1 d .
C4B C 0.4368(2) 1.0284(5) 0.2346(3) 0.0300(12) Uani 1 1 d .
H4B H 0.4261 0.9490 0.2043 0.036 Uiso 1 1 calc R
C4A C 0.3406(2) 1.3208(5) 0.0454(3) 0.0288(12) Uani 1 1 d .
H4A H 0.3042 1.3385 0.0556 0.035 Uiso 1 1 calc R
C5A C 0.3808(2) 1.4213(5) 0.0449(3) 0.0322(12) Uani 1 1 d .
H5A H 0.3709 1.5078 0.0535 0.039 Uiso 1 1 calc R
C5B C 0.4982(2) 1.0619(5) 0.2759(3) 0.0317(12) Uani 1 1 d .
H5B H 0.5289 1.0038 0.2742 0.038 Uiso 1 1 calc R
C6A C 0.4353(3) 1.3955(5) 0.0318(3) 0.0358(13) Uani 1 1 d .
H6A H 0.4614 1.4652 0.0317 0.043 Uiso 1 1 calc R
C6B C 0.5148(2) 1.1819(5) 0.3204(3) 0.0325(12) Uani 1 1 d .
H6B H 0.5564 1.2034 0.3470 0.039 Uiso 1 1 calc R
C7B C 0.4701(2) 1.2687(5) 0.3249(3) 0.0313(12) Uani 1 1 d .
H7B H 0.4811 1.3478 0.3554 0.038 Uiso 1 1 calc R
C7A C 0.4522(3) 1.2690(5) 0.0187(3) 0.0353(13) Uani 1 1 d .
H7A H 0.4896 1.2524 0.0109 0.042 Uiso 1 1 calc R
C1 C 0.1912(2) 0.9965(4) -0.0992(3) 0.0263(12) Uani 1 1 d .
C2 C 0.1767(2) 1.1190(5) -0.0689(3) 0.0292(12) Uani 1 1 d .
C3 C 0.1309(2) 1.0949(5) -0.0306(3) 0.0241(11) Uani 1 1 d .
C4 C 0.1159(2) 0.9580(5) -0.0399(3) 0.0261(11) Uani 1 1 d .
C5 C 0.1544(2) 0.8975(4) -0.0806(3) 0.0265(11) Uani 1 1 d .
C6 C 0.2282(3) 0.9803(5) -0.1589(3) 0.0361(13) Uani 1 1 d .
H6C H 0.2412 0.8901 -0.1576 0.054 Uiso 1 1 calc R
H6D H 0.2638 1.0367 -0.1392 0.054 Uiso 1 1 calc R
H6E H 0.2030 1.0038 -0.2178 0.054 Uiso 1 1 calc R
C7 C 0.1965(3) 1.2517(5) -0.0882(3) 0.0384(13) Uani 1 1 d .
H7C H 0.2363 1.2448 -0.0943 0.058 Uiso 1 1 calc R
H7D H 0.1993 1.3109 -0.0409 0.058 Uiso 1 1 calc R
H7E H 0.1669 1.2849 -0.1417 0.058 Uiso 1 1 calc R
C8 C 0.0929(2) 1.1969(5) -0.0061(3) 0.0344(13) Uani 1 1 d .
H8A H 0.0544 1.2085 -0.0538 0.052 Uiso 1 1 calc R
H8B H 0.1150 1.2791 0.0059 0.052 Uiso 1 1 calc R
H8C H 0.0850 1.1685 0.0452 0.052 Uiso 1 1 calc R
C9 C 0.0567(2) 0.9053(5) -0.0340(3) 0.0316(12) Uani 1 1 d .
H9A H 0.0555 0.9231 0.0233 0.047 Uiso 1 1 calc R
H9B H 0.0546 0.8118 -0.0441 0.047 Uiso 1 1 calc R
H9C H 0.0222 0.9473 -0.0776 0.047 Uiso 1 1 calc R
C10 C 0.1504(3) 0.7567(5) -0.1122(3) 0.0357(13) Uani 1 1 d .
H10A H 0.1574 0.7539 -0.1669 0.054 Uiso 1 1 calc R
H10B H 0.1101 0.7220 -0.1203 0.054 Uiso 1 1 calc R
H10C H 0.1812 0.7045 -0.0694 0.054 Uiso 1 1 calc R
C11 C 0.2454(2) 0.8962(5) 0.2505(3) 0.0263(11) Uani 1 1 d .
C12 C 0.1828(2) 0.8745(4) 0.1960(3) 0.0286(12) Uani 1 1 d .
C13 C 0.1811(2) 0.7649(5) 0.1399(3) 0.0275(12) Uani 1 1 d .
C14 C 0.2433(2) 0.7236(4) 0.1575(3) 0.0268(12) Uani 1 1 d .
C15 C 0.2828(2) 0.8036(4) 0.2260(3) 0.0242(11) Uani 1 1 d .
C16 C 0.2670(3) 0.9825(5) 0.3292(3) 0.0353(13) Uani 1 1 d .
H16A H 0.2615 0.9378 0.3780 0.053 Uiso 1 1 calc R
H16B H 0.2433 1.0627 0.3175 0.053 Uiso 1 1 calc R
H16C H 0.3099 1.0029 0.3430 0.053 Uiso 1 1 calc R
C17 C 0.1282(2) 0.9474(5) 0.2046(3) 0.0343(13) Uani 1 1 d .
H17A H 0.1221 1.0284 0.1721 0.051 Uiso 1 1 calc R
H17B H 0.1360 0.9664 0.2653 0.051 Uiso 1 1 calc R
H17C H 0.0918 0.8936 0.1818 0.051 Uiso 1 1 calc R
C18 C 0.1269(3) 0.6784(5) 0.0927(3) 0.0362(13) Uani 1 1 d .
H18A H 0.1304 0.5967 0.1239 0.054 Uiso 1 1 calc R
H18B H 0.1263 0.6611 0.0344 0.054 Uiso 1 1 calc R
H18C H 0.0893 0.7222 0.0896 0.054 Uiso 1 1 calc R
C19 C 0.2610(3) 0.5992(5) 0.1219(3) 0.0332(13) Uani 1 1 d .
H19A H 0.3052 0.5929 0.1411 0.050 Uiso 1 1 calc R
H19B H 0.2441 0.6009 0.0589 0.050 Uiso 1 1 calc R
H19C H 0.2448 0.5243 0.1430 0.050 Uiso 1 1 calc R
C20 C 0.3496(2) 0.7767(5) 0.2745(3) 0.0351(13) Uani 1 1 d .
H20A H 0.3691 0.8548 0.3054 0.053 Uiso 1 1 calc R
H20B H 0.3692 0.7514 0.2338 0.053 Uiso 1 1 calc R
H20C H 0.3536 0.7065 0.3158 0.053 Uiso 1 1 calc R
O1 O 0.0192(2) 0.1111(3) 0.5976(2) 0.0526(11) Uani 1 1 d .
C21 C 0.0562(3) 0.1565(5) 0.6832(3) 0.0397(14) Uani 1 1 d .
H21A H 0.0535 0.2517 0.6869 0.048 Uiso 1 1 calc R
H21B H 0.0992 0.1326 0.6964 0.048 Uiso 1 1 calc R
C22 C 0.0314(3) 0.0915(5) 0.7456(3) 0.0388(13) Uani 1 1 d .
H22A H -0.0032 0.1404 0.7509 0.047 Uiso 1 1 calc R
H22B H 0.0631 0.0820 0.8032 0.047 Uiso 1 1 calc R
C23 C 0.0110(3) -0.0419(5) 0.7026(3) 0.0435(14) Uani 1 1 d .
H23A H -0.0215 -0.0800 0.7200 0.052 Uiso 1 1 calc R
H23B H 0.0454 -0.1032 0.7165 0.052 Uiso 1 1 calc R
C24 C -0.0127(3) -0.0051(4) 0.6059(3) 0.0385(14) Uani 1 1 d .
H24A H -0.0048 -0.0760 0.5712 0.046 Uiso 1 1 calc R
H24B H -0.0569 0.0110 0.5856 0.046 Uiso 1 1 calc R

loop_
_atom_site_aniso_label
_atom_site_aniso_U_11
_atom_site_aniso_U_22
_atom_site_aniso_U_33
_atom_site_aniso_U_23
_atom_site_aniso_U_13
_atom_site_aniso_U_12
U 0.02363(11) 0.02147(11) 0.02315(10) 0.00036(8) 0.00838(7) 0.00038(9)
S1A 0.0309(8) 0.0260(7) 0.0327(7) 0.0008(5) 0.0127(6) 0.0018(6)
S1B 0.0281(8) 0.0249(7) 0.0328(7) -0.0034(5) 0.0090(6) 0.0007(5)
S2A 0.0286(7) 0.0340(8) 0.0324(7) -0.0008(5) 0.0143(6) 0.0012(5)
S2B 0.0311(8) 0.0256(7) 0.0316(7) -0.0057(5) 0.0073(6) -0.0019(6)
N1A 0.027(3) 0.031(2) 0.022(2) 0.0017(17) 0.0089(19) 0.000(2)
N1B 0.027(3) 0.024(2) 0.021(2) -0.0009(16) 0.0110(19) 0.0004(18)
C1A 0.028(3) 0.034(3) 0.023(3) 0.002(2) 0.009(2) 0.002(2)
C1B 0.035(3) 0.023(3) 0.022(3) 0.000(2) 0.008(2) -0.002(2)
C2A 0.032(3) 0.032(3) 0.020(3) 0.000(2) 0.010(2) -0.002(2)
C2B 0.032(3) 0.030(3) 0.025(3) 0.002(2) 0.009(2) -0.001(2)
C3B 0.028(3) 0.029(3) 0.022(3) 0.000(2) 0.009(2) -0.003(2)
C3A 0.026(3) 0.030(3) 0.019(3) 0.002(2) 0.006(2) -0.002(2)
C4B 0.036(3) 0.025(3) 0.029(3) 0.003(2) 0.012(2) 0.000(3)
C4A 0.031(3) 0.031(3) 0.026(3) 0.002(2) 0.011(2) 0.001(2)
C5A 0.037(4) 0.032(3) 0.029(3) 0.000(2) 0.013(3) -0.003(2)
C5B 0.027(3) 0.040(3) 0.026(3) 0.001(2) 0.008(2) 0.004(2)
C6A 0.043(4) 0.032(3) 0.037(3) -0.006(2) 0.020(3) -0.012(3)
C6B 0.020(3) 0.041(3) 0.033(3) 0.002(2) 0.004(2) -0.006(2)
C7B 0.035(4) 0.031(3) 0.027(3) -0.002(2) 0.010(3) -0.008(2)
C7A 0.037(4) 0.042(4) 0.030(3) -0.006(2) 0.015(3) -0.008(3)
C1 0.027(3) 0.032(3) 0.019(2) 0.0028(19) 0.007(2) 0.000(2)
C2 0.030(3) 0.028(3) 0.026(3) 0.009(2) 0.005(2) 0.001(2)
C3 0.024(3) 0.029(3) 0.018(2) 0.003(2) 0.005(2) 0.004(2)
C4 0.021(3) 0.030(3) 0.022(3) -0.002(2) 0.002(2) 0.001(2)
C5 0.026(3) 0.025(3) 0.024(3) -0.001(2) 0.005(2) 0.001(2)
C6 0.038(3) 0.046(3) 0.029(3) 0.000(2) 0.019(3) -0.007(3)
C7 0.041(4) 0.030(3) 0.036(3) 0.009(2) 0.005(3) -0.005(3)
C8 0.030(3) 0.034(3) 0.031(3) -0.003(2) 0.000(2) 0.006(2)
C9 0.024(3) 0.036(3) 0.034(3) 0.003(2) 0.010(2) 0.003(2)
C10 0.040(4) 0.037(3) 0.028(3) -0.006(2) 0.010(3) 0.001(3)
C11 0.030(3) 0.030(3) 0.021(3) 0.003(2) 0.011(2) -0.001(2)
C12 0.036(3) 0.027(3) 0.025(3) 0.007(2) 0.014(2) -0.001(2)
C13 0.033(3) 0.028(3) 0.023(3) 0.008(2) 0.012(2) -0.004(2)
C14 0.040(4) 0.016(3) 0.030(3) 0.007(2) 0.019(3) 0.001(2)
C15 0.028(3) 0.025(3) 0.022(3) 0.006(2) 0.011(2) 0.000(2)
C16 0.044(4) 0.036(3) 0.028(3) 0.001(2) 0.016(3) 0.002(3)
C17 0.035(3) 0.037(3) 0.035(3) 0.010(2) 0.017(3) 0.006(2)
C18 0.045(4) 0.028(3) 0.035(3) 0.005(2) 0.014(3) -0.003(2)
C19 0.051(4) 0.024(3) 0.030(3) 0.007(2) 0.021(3) 0.005(2)
C20 0.038(4) 0.033(3) 0.035(3) 0.008(2) 0.014(3) 0.005(2)
O1 0.088(4) 0.035(2) 0.032(2) -0.0022(17) 0.018(2) -0.018(2)
C21 0.038(4) 0.041(3) 0.042(3) -0.003(3) 0.016(3) -0.005(3)
C22 0.040(4) 0.046(4) 0.029(3) 0.002(3) 0.010(3) 0.003(3)
C23 0.050(4) 0.040(4) 0.044(3) 0.007(3) 0.020(3) 0.001(3)
C24 0.044(4) 0.027(3) 0.042(3) -0.001(2) 0.012(3) 0.001(2)

loop_
_atom_type_symbol
_atom_type_description
_atom_type_scat_dispersion_real
_atom_type_scat_dispersion_imag
_atom_type_scat_source
C C 0.0033 0.0016 'International Tables Vol C Tables 4.2.6.8 and 6.1.1.4'
H H 0.0000 0.0000 'International Tables Vol C Tables 4.2.6.8 and 6.1.1.4'
N N 0.0061 0.0033 'International Tables Vol C Tables 4.2.6.8 and 6.1.1.4'
S S 0.1246 0.1234 'International Tables Vol C Tables 4.2.6.8 and 6.1.1.4'
U U -9.6767 9.6646 'International Tables Vol C Tables 4.2.6.8 and 6.1.1.4'
O O 0.0106 0.0060 'International Tables Vol C Tables 4.2.6.8 and 6.1.1.4'

loop_
_geom_angle_atom_site_label_1
_geom_angle_atom_site_label_2
_geom_angle_atom_site_label_3
_geom_angle
N1B U N1A 63.29(11)
N1B U S1B 58.01(9)
N1A U S1B 92.24(9)
N1B U S1A 92.57(9)
N1A U S1A 57.89(9)
S1B U S1A 146.64(4)
C1A S1A U 80.94(17)
C1B S1B U 81.10(16)
C1A S2A C2A 89.9(2)
C2B S2B C1B 89.7(2)
C1A N1A C3A 111.9(4)
C1A N1A U 99.9(3)
C3A N1A U 145.2(3)
C1B N1B C3B 111.8(4)
C1B N1B U 99.3(3)
C3B N1B U 146.8(3)
N1A C1A S1A 120.9(4)
N1A C1A S2A 114.4(4)
S1A C1A S2A 124.5(3)
N1B C1B S1B 121.3(4)
N1B C1B S2B 114.4(4)
S1B C1B S2B 124.2(3)
C7A C2A C3A 121.2(5)
C7A C2A S2A 129.1(4)
C3A C2A S2A 109.7(4)
C7B C2B C3B 121.7(5)
C7B C2B S2B 128.5(4)
C3B C2B S2B 109.8(4)
N1B C3B C4B 126.8(4)
N1B C3B C2B 114.2(4)
C4B C3B C2B 119.0(5)
C4A C3A C2A 119.6(4)
C4A C3A N1A 126.3(4)
C2A C3A N1A 114.0(4)
C5B C4B C3B 119.2(5)
C5A C4A C3A 118.5(5)
C6A C5A C4A 121.0(5)
C4B C5B C6B 120.9(5)
C5A C6A C7A 121.8(5)
C7B C6B C5B 120.6(5)
C6B C7B C2B 118.6(5)
C6A C7A C2A 117.8(5)
C5 C1 C2 108.3(4)
C5 C1 C6 125.3(4)
C2 C1 C6 125.1(4)
C1 C2 C3 107.7(4)
C1 C2 C7 126.1(4)
C3 C2 C7 125.3(5)
C2 C3 C4 108.1(4)
C2 C3 C8 126.3(4)
C4 C3 C8 123.8(4)
C5 C4 C3 107.5(4)
C5 C4 C9 127.5(4)
C3 C4 C9 122.2(4)
C1 C5 C4 108.3(4)
C1 C5 C10 124.6(4)
C4 C5 C10 126.4(4)
C12 C11 C15 107.8(4)
C12 C11 C16 126.0(4)
C15 C11 C16 125.4(5)
C11 C12 C13 108.2(4)
C11 C12 C17 124.4(4)
C13 C12 C17 127.1(5)
C14 C13 C12 107.5(4)
C14 C13 C18 122.1(4)
C12 C13 C18 127.7(5)
C15 C14 C13 108.3(4)
C15 C14 C19 126.5(5)
C13 C14 C19 124.1(5)
C14 C15 C11 108.1(4)
C14 C15 C20 124.9(4)
C11 C15 C20 126.0(4)
C24 O1 C21 109.0(4)
O1 C21 C22 106.4(4)
C21 C22 C23 102.2(4)
C22 C23 C24 101.5(4)
O1 C24 C23 106.9(4)

loop_
_geom_bond_atom_site_label_1
_geom_bond_atom_site_label_2
_geom_bond_distance
U N1B 2.588(4)
U N1A 2.589(4)
U C12 2.774(4)
U C1 2.780(4)
U C2 2.789(5)
U C5 2.789(5)
U C11 2.790(4)
U C3 2.791(5)
U C15 2.794(4)
U C14 2.802(4)
U C13 2.820(4)
U C4 2.826(5)
U S1B 2.8546(12)
U S1A 2.8684(12)
S1A C1A 1.718(5)
S1B C1B 1.708(5)
S2A C1A 1.747(5)
S2A C2A 1.749(5)
S2B C2B 1.740(5)
S2B C1B 1.747(5)
N1A C1A 1.322(6)
N1A C3A 1.405(6)
N1B C1B 1.323(6)
N1B C3B 1.391(6)
C2A C7A 1.382(7)
C2A C3A 1.404(7)
C2B C7B 1.383(7)
C2B C3B 1.404(6)
C3B C4B 1.398(7)
C3A C4A 1.393(6)
C4B C5B 1.381(7)
C4A C5A 1.380(7)
C5A C6A 1.372(7)
C5B C6B 1.398(7)
C6A C7A 1.378(7)
C6B C7B 1.378(7)
C1 C5 1.415(6)
C1 C2 1.419(6)
C1 C6 1.512(6)
C2 C3 1.423(6)
C2 C7 1.490(6)
C3 C4 1.425(6)
C3 C8 1.499(6)
C4 C5 1.421(6)
C4 C9 1.503(6)
C5 C10 1.508(6)
C11 C12 1.424(7)
C11 C15 1.424(6)
C11 C16 1.484(6)
C12 C13 1.429(6)
C12 C17 1.509(7)
C13 C14 1.425(7)
C13 C18 1.499(7)
C14 C15 1.420(7)
C14 C19 1.502(6)
C15 C20 1.491(7)
O1 C24 1.421(6)
O1 C21 1.430(6)
C21 C22 1.484(7)
C22 C23 1.519(7)
C23 C24 1.519(7)
